data_4030441
loop_
_publ_author_name
'Schmidt, R.E.'
'Pebler, J.'
'Babel, D.'

_publ_section_title
;
 Structures of cesium containing fluorides, X : crystal structure
 refinements of the ternary fluorides Cs4M3F10 (M = Mg, Co, Ni, Zn= and
 magnetism of Cs4Ni3F10
;
_journal_name_full 'European Journal of Solid State and Inorganic Chemistry'
_journal_page_first 679
_journal_page_last 690
_journal_volume 29
_journal_year 1992
_chemical_formula_sum 'Cs4 F10 Zn3'
_chemical_formula_weight 917.81
_space_group_IT_number 64
_symmetry_cell_setting orthorhombic
_symmetry_Int_Tables_number 64
_symmetry_space_group_name_Hall '-C 2ac 2'
_symmetry_space_group_name_H-M 'C m c a'
_cell_angle_alpha 90
_cell_angle_beta 90
_cell_angle_gamma 90
_cell_formula_units_Z 4
_cell_length_a 6.205(1)
_cell_length_b 14.547(2)
_cell_length_c 13.827(2)
_cell_volume 1248.1(3)
_diffrn_ambient_temperature 293
_diffrn_radiation_probe x-ray
_diffrn_radiation_type MoK\a
_diffrn_radiation_wavelength 0.71069
_exptl_absorpt_coefficient_mu 16.50
_exptl_crystal_density_diffrn 4.885
_exptl_crystal_density_meas 4.86
_exptl_crystal_F_000 1600
_refine_ls_number_reflns 1172
_refine_ls_R_factor_gt 0.029
_refine_ls_wR_factor_gt 0.026
_cod_data_source_file EJSSIC-1992-29-679-690-3.cif
_cod_data_source_block Cs4Zn3F10
_cod_original_sg_symbol_Hall '-C 2bc 2'
_cod_database_code 4030441

loop_
_symmetry_equiv_pos_site_id
_symmetry_equiv_pos_as_xyz
1 x,y,z
2 -x,1/2-y,1/2+z
3 x,-y,-z
4 -x,1/2+y,1/2-z
5 -x,-y,-z
6 x,1/2+y,1/2-z
7 -x,y,z
8 x,1/2-y,1/2+z
9 1/2+x,1/2+y,z
10 1/2-x,-y,1/2+z
11 1/2+x,1/2-y,-z
12 1/2-x,y,1/2-z
13 1/2-x,1/2-y,-z
14 1/2+x,y,1/2-z
15 1/2-x,1/2+y,z
16 1/2+x,-y,1/2+z

loop_
_atom_site_aniso_label
_atom_site_aniso_U_11
_atom_site_aniso_U_22
_atom_site_aniso_U_33
_atom_site_aniso_U_23
_atom_site_aniso_U_13
_atom_site_aniso_U_12
Zn1 0.0146(4) 0.0135(4) 0.0104(4) 0.0020(3) 0.0000 0.0000
Zn2 0.0124(3) 0.0114(3) 0.0097(3) 0.0006(2) 0.0000 0.0000
F1 0.0188(17) 0.0219(16) 0.0168(15) 0.0000 0.0084(16) 0.0000
F2 0.031(2) 0.0169(17) 0.040(3) -0.0030(18) 0.0000 0.0000
F3 0.0186(16) 0.0204(17) 0.0112(15) -0.0003(13) 0.0000 0.0000
F4 0.0155(12) 0.0192(10) 0.0160(11) 0.0019(9) -0.0013(10) -0.0031(9)
Cs1 0.0151(2) 0.0156(1) 0.0144(2) 0.0011(1) 0.0000 0.0000
Cs2 0.0178(2) 0.0161(2) 0.0263(2) -0.0028(1) 0.0000 0.0000

loop_
_atom_site_label
_atom_site_type_symbol
_atom_site_thermal_displace_type
_atom_site_fract_x
_atom_site_fract_y
_atom_site_fract_z
_atom_site_occupancy
_atom_site_U_iso_or_equiv
Zn1 Zn Uani 0.00000 0.00000 0.00000 1.000 0.0128(2)
Zn2 Zn Uani 0.00000 0.87866(4) 0.15663(5) 1.000 0.0112(2)
F1 F Uani 0.25000 0.3866(3) 0.25000 1.000 0.0192(9)
F2 F Uani 0.00000 0.7467(3) 0.1475(4) 1.000 0.0293(13)
F3 F Uani 0.00000 0.0255(3) 0.1443(3) 1.000 0.0167(9)
F4 F Uani 0.2861(5) 0.4011(2) 0.0382(2) 1.000 0.0169(6)
Cs1 Cs Uani 0.00000 0.54625(3) 0.13895(3) 1.000 0.0150(1)
Cs2 Cs Uani 0.00000 0.24392(3) 0.10696(3) 1.000 0.0201(1)

loop_
_atom_type_symbol
_atom_type_description
_atom_type_scat_dispersion_real
_atom_type_scat_dispersion_imag
_atom_type_scat_source
Cs Cs -0.3680 2.1192 ' International Tables Vol C Tables 4.2.6.8 and 6.1.1.4'
F F 0.0171 0.0103 ' International Tables Vol C Tables 4.2.6.8 and 6.1.1.4'
Zn Zn 0.2839 1.4301 ' International Tables Vol C Tables 4.2.6.8 and 6.1.1.4'

loop_
_geom_angle_atom_site_label_1
_geom_angle_atom_site_label_2
_geom_angle_atom_site_label_3
_geom_angle
_geom_angle_site_symmetry_1
_geom_angle_site_symmetry_3
_geom_angle_publ_flag
F3 Zn1 F3 180.00 . 3_555 yes
F3 Zn1 F4 82.74(12) . 9_445 yes
F3 Zn1 F4 97.26(12) . 11_455 yes
F3 Zn1 F4 97.26(12) . 13_555 yes
F3 Zn1 F4 82.74(12) . 15_545 yes
F3 Zn1 F4 97.26(12) 3_555 9_445 yes
F3 Zn1 F4 82.74(12) 3_555 11_455 yes
F3 Zn1 F4 82.74(12) 3_555 13_555 yes
F3 Zn1 F4 97.26(12) 3_555 15_545 yes
F4 Zn1 F4 98.21(12) 9_445 11_455 yes
F4 Zn1 F4 180.00 9_445 13_555 yes
F4 Zn1 F4 81.79(12) 9_445 15_545 yes
F4 Zn1 F4 81.79(12) 11_455 13_555 yes
F4 Zn1 F4 180.00 11_455 15_545 yes
F4 Zn1 F4 98.21(12) 13_555 15_545 yes
F2 Zn2 F3 171.7(2) . 1_565 yes
F1 Zn2 F2 95.68(16) 4_555 . yes
F1 Zn2 F2 95.68(16) 6_555 . yes
F2 Zn2 F4 95.87(15) . 9_455 yes
F2 Zn2 F4 95.87(15) . 15_555 yes
F1 Zn2 F3 89.65(14) 4_555 1_565 yes
F1 Zn2 F3 89.65(14) 6_555 1_565 yes
F3 Zn2 F4 77.67(12) 1_565 9_455 yes
F3 Zn2 F4 77.67(12) 1_565 15_555 yes
F1 Zn2 F1 100.24(3) 4_555 6_555 yes
F1 Zn2 F4 90.23(8) 4_555 9_455 yes
F1 Zn2 F4 163.55(12) 4_555 15_555 yes
F1 Zn2 F4 163.55(12) 6_555 9_455 yes
F1 Zn2 F4 90.23(8) 6_555 15_555 yes
F4 Zn2 F4 76.96(12) 9_455 15_555 yes
Zn2 F1 Zn2 173.5(2) 4_545 9_545 yes
Zn1 F3 Zn2 84.03(16) . 1_545 yes
Zn1 F4 Zn2 84.33(11) 9_555 9_545 yes

loop_
_geom_bond_atom_site_label_1
_geom_bond_atom_site_label_2
_geom_bond_distance
_geom_bond_site_symmetry_2
_geom_bond_publ_flag
Zn1 F3 2.029(4) . yes
Zn1 F3 2.029(4) 3_555 yes
Zn1 F4 2.027(3) 9_445 yes
Zn1 F4 2.027(3) 11_455 yes
Zn1 F4 2.027(3) 13_555 yes
Zn1 F4 2.027(3) 15_545 yes
Zn2 F2 1.924(4) . yes
Zn2 F3 2.143(4) 1_565 yes
Zn2 F1 2.0215(6) 4_555 yes
Zn2 F1 2.0215(6) 6_555 yes
Zn2 F4 2.133(3) 9_455 yes
Zn2 F4 2.133(3) 15_555 yes
